data_7101544
loop_
_publ_author_name
'Guo-Yu Yang'
'Yan-Qiong Sun'
'Jie Zhang'

_publ_section_title
;A Series of Luminescent Lanthanide-Cadmium-Organic
Frameworks with Helical Channels and Tubes

;
_journal_issue 45
_journal_name_full 'Chemical Communications'
_journal_paper_doi 10.1039/b610892j
_journal_year 2006
_chemical_formula_sum 'C5 H9 Cd N2 O11.5 S Yb'
_chemical_formula_weight 598.64
_chemical_name_systematic
;
?
;
_space_group_IT_number 14
_symmetry_cell_setting monoclinic
_symmetry_space_group_name_Hall '-P 2ybc'
_symmetry_space_group_name_H-M 'P 1 21/c 1'
_atom_sites_solution_hydrogens geom
_atom_sites_solution_primary direct
_atom_sites_solution_secondary difmap
_audit_creation_method SHELXL-97
_cell_angle_alpha 90.00
_cell_angle_beta 101.9910(10)
_cell_angle_gamma 90.00
_cell_formula_units_Z 4
_cell_length_a 8.63880(10)
_cell_length_b 10.2591(2)
_cell_length_c 13.9386(3)
_cell_measurement_reflns_used 95
_cell_measurement_temperature 293(2)
_cell_measurement_theta_max 25.75
_cell_measurement_theta_min 2.41
_cell_volume 1208.37(4)
_computing_cell_refinement 'Siemens SMART'
_computing_data_collection 'Siemens SMART'
_computing_data_reduction 'Siemens XPREP'
_computing_structure_refinement 'SHELXL-97 (Sheldrick, 1997)'
_computing_structure_solution 'SHELXS-97 (Sheldrick, 1990)'
_diffrn_ambient_temperature 293(2)
_diffrn_measured_fraction_theta_full 0.992
_diffrn_measured_fraction_theta_max 0.992
_diffrn_radiation_monochromator graphite
_diffrn_radiation_source 'fine-focus sealed tube'
_diffrn_radiation_type MoK\a
_diffrn_radiation_wavelength 0.71073
_diffrn_reflns_av_R_equivalents 0.0197
_diffrn_reflns_av_sigmaI/netI 0.0198
_diffrn_reflns_limit_h_max 10
_diffrn_reflns_limit_h_min -9
_diffrn_reflns_limit_k_max 11
_diffrn_reflns_limit_k_min -12
_diffrn_reflns_limit_l_max 16
_diffrn_reflns_limit_l_min -16
_diffrn_reflns_number 6431
_diffrn_reflns_theta_full 25.75
_diffrn_reflns_theta_max 25.75
_diffrn_reflns_theta_min 2.41
_exptl_absorpt_coefficient_mu 9.700
_exptl_absorpt_correction_T_max 0.144
_exptl_absorpt_correction_T_min 0.068
_exptl_absorpt_correction_type empirical
_exptl_absorpt_process_details 'SADABS (Sheldrick, 1996)'
_exptl_crystal_colour white
_exptl_crystal_density_diffrn 3.335
_exptl_crystal_density_method 'not measured'
_exptl_crystal_description prism
_exptl_crystal_F_000 1132
_exptl_crystal_size_max .30
_exptl_crystal_size_mid .25
_exptl_crystal_size_min .20
_refine_diff_density_max 0.706
_refine_diff_density_min -1.821
_refine_diff_density_rms 0.161
_refine_ls_extinction_method none
_refine_ls_goodness_of_fit_ref 1.124
_refine_ls_hydrogen_treatment constr
_refine_ls_matrix_type full
_refine_ls_number_parameters 208
_refine_ls_number_reflns 2293
_refine_ls_number_restraints 0
_refine_ls_restrained_S_all 1.124
_refine_ls_R_factor_all 0.0251
_refine_ls_R_factor_gt 0.0240
_refine_ls_shift/su_max 0.001
_refine_ls_shift/su_mean 0.000
_refine_ls_structure_factor_coef Fsqd
_refine_ls_weighting_details 'calc w=1/[\s^2^(Fo^2^)+(0.0262P)^2^+8.0088P] where P=(Fo^2^+2Fc^2^)/3'
_refine_ls_weighting_scheme calc
_refine_ls_wR_factor_gt 0.0597
_refine_ls_wR_factor_ref 0.0605
_reflns_number_gt 2241
_reflns_number_total 2293
_reflns_threshold_expression >2sigma(I)
_cod_data_source_file b610892j.txt
_cod_original_sg_symbol_H-M P21/c
_cod_original_formula_sum 'C5 H9 Cd N2 O11.50 S Yb'
_cod_database_code 7101544

loop_
_symmetry_equiv_pos_as_xyz
'x, y, z'
'-x, y+1/2, -z+1/2'
'-x, -y, -z'
'x, -y-1/2, z-1/2'

loop_
_atom_site_label
_atom_site_type_symbol
_atom_site_fract_x
_atom_site_fract_y
_atom_site_fract_z
_atom_site_U_iso_or_equiv
_atom_site_adp_type
_atom_site_occupancy
_atom_site_symmetry_multiplicity
_atom_site_calc_flag
_atom_site_refinement_flags
Yb Yb 0.92917(3) 0.89897(2) 0.102039(15) 0.01719(9) Uani 1 1 d .
Cd Cd 1.37198(4) 0.98189(3) 0.36732(2) 0.01365(10) Uani 1 1 d .
S S 1.19756(18) 0.72500(15) 0.45877(9) 0.0250(3) Uani 1 1 d .
C1 C 1.5309(6) 1.2378(5) 0.2712(4) 0.0188(11) Uani 1 1 d .
H1A H 1.6106 1.2543 0.3259 0.023 Uiso 1 1 calc R
C2 C 1.3344(6) 1.1483(5) 0.1745(3) 0.0134(10) Uani 1 1 d .
C3 C 1.3850(6) 1.2536(5) 0.1270(4) 0.0145(10) Uani 1 1 d .
C4 C 1.2053(5) 1.0530(5) 0.1462(3) 0.0120(9) Uani 1 1 d .
C5 C 1.3284(6) 1.3148(5) 0.0285(4) 0.0162(10) Uani 1 1 d .
N1 N 1.5099(5) 1.3098(4) 0.1893(3) 0.0186(9) Uani 1 1 d .
N2 N 1.4280(5) 1.1406(4) 0.2674(3) 0.0172(9) Uani 1 1 d .
O1 O 1.1657(4) 0.9832(3) 0.2116(3) 0.0169(7) Uani 1 1 d .
O2 O 1.1329(4) 1.0417(4) 0.0582(3) 0.0170(7) Uani 1 1 d .
O3 O 1.2314(5) 1.2614(4) -0.0381(3) 0.0292(10) Uani 1 1 d .
O4 O 1.3849(4) 1.4270(4) 0.0176(3) 0.0191(8) Uani 1 1 d .
O5 O 1.3644(5) 0.7060(5) 0.5006(3) 0.0346(10) Uani 1 1 d .
O6 O 1.1714(6) 0.8511(5) 0.4049(4) 0.0485(15) Uani 1 1 d .
O7 O 1.1373(6) 0.6201(5) 0.3878(3) 0.0413(13) Uani 1 1 d .
O8 O 1.1041(5) 0.7292(4) 0.5355(3) 0.0257(9) Uani 1 1 d .
O1W O 0.8721(17) 0.9402(11) 0.2695(9) 0.047(3) Uani 0.50 1 d P
O1W' O 0.7963(16) 0.9058(16) 0.2233(10) 0.061(4) Uani 0.50 1 d P
O2W O 1.0108(7) 0.7240(5) 0.2044(3) 0.0469(14) Uani 1 1 d .
O3W O 0.6352(10) 0.9542(10) 0.0861(9) 0.120(4) Uani 1 1 d .
O4W O 0.9337(15) 1.0008(11) 0.3996(11) 0.066(4) Uani 0.50 1 d P

loop_
_atom_site_aniso_label
_atom_site_aniso_U_11
_atom_site_aniso_U_22
_atom_site_aniso_U_33
_atom_site_aniso_U_23
_atom_site_aniso_U_13
_atom_site_aniso_U_12
Yb 0.02488(14) 0.01465(13) 0.01004(13) 0.00127(8) -0.00102(9) -0.00934(9)
Cd 0.01622(19) 0.01407(19) 0.01048(18) 0.00198(13) 0.00238(14) 0.00409(13)
S 0.0327(8) 0.0284(7) 0.0119(6) 0.0017(5) 0.0003(5) -0.0169(6)
C1 0.020(3) 0.022(3) 0.012(2) 0.004(2) -0.001(2) -0.006(2)
C2 0.017(2) 0.015(2) 0.008(2) 0.0006(19) 0.0028(18) 0.000(2)
C3 0.015(2) 0.017(2) 0.011(2) -0.0027(19) 0.0008(19) -0.0030(19)
C4 0.011(2) 0.014(2) 0.011(2) -0.0006(19) 0.0036(18) 0.0020(18)
C5 0.013(2) 0.019(3) 0.017(2) 0.005(2) 0.0026(19) -0.005(2)
N1 0.021(2) 0.020(2) 0.013(2) -0.0013(17) -0.0015(17) -0.0073(18)
N2 0.018(2) 0.021(2) 0.011(2) 0.0017(17) -0.0007(17) -0.0059(18)
O1 0.0184(18) 0.0186(18) 0.0138(17) 0.0040(14) 0.0031(14) -0.0055(14)
O2 0.0198(18) 0.0193(18) 0.0102(17) 0.0005(14) -0.0011(14) -0.0059(15)
O3 0.032(2) 0.034(2) 0.017(2) 0.0059(17) -0.0076(17) -0.0226(19)
O4 0.0214(19) 0.0193(19) 0.0158(18) 0.0042(15) 0.0018(15) -0.0063(15)
O5 0.030(2) 0.049(3) 0.023(2) 0.002(2) 0.0030(18) -0.006(2)
O6 0.050(3) 0.051(3) 0.035(3) 0.027(2) -0.013(2) -0.031(3)
O7 0.055(3) 0.054(3) 0.019(2) -0.014(2) 0.017(2) -0.035(3)
O8 0.038(2) 0.0181(19) 0.023(2) -0.0047(16) 0.0096(18) -0.0081(17)
O1W 0.072(9) 0.037(6) 0.040(7) 0.001(5) 0.030(6) -0.011(6)
O1W' 0.046(7) 0.104(12) 0.041(7) 0.026(7) 0.024(6) -0.017(7)
O2W 0.068(4) 0.039(3) 0.025(2) 0.018(2) -0.011(2) -0.008(3)
O3W 0.077(6) 0.104(7) 0.195(11) -0.058(7) 0.063(7) -0.025(5)
O4W 0.066(8) 0.036(6) 0.111(11) -0.036(7) 0.053(8) -0.008(5)

loop_
_atom_type_symbol
_atom_type_description
_atom_type_scat_dispersion_real
_atom_type_scat_dispersion_imag
_atom_type_scat_source
C C 0.0033 0.0016 'International Tables Vol C Tables 4.2.6.8 and 6.1.1.4'
H H 0.0000 0.0000 'International Tables Vol C Tables 4.2.6.8 and 6.1.1.4'
N N 0.0061 0.0033 'International Tables Vol C Tables 4.2.6.8 and 6.1.1.4'
O O 0.0106 0.0060 'International Tables Vol C Tables 4.2.6.8 and 6.1.1.4'
S S 0.1246 0.1234 'International Tables Vol C Tables 4.2.6.8 and 6.1.1.4'
Cd Cd -0.8075 1.2024 'International Tables Vol C Tables 4.2.6.8 and 6.1.1.4'
Yb Yb -0.3850 5.5486 'International Tables Vol C Tables 4.2.6.8 and 6.1.1.4'

loop_
_geom_angle_atom_site_label_1
_geom_angle_atom_site_label_2
_geom_angle_atom_site_label_3
_geom_angle
_geom_angle_site_symmetry_1
_geom_angle_site_symmetry_3
O3 Yb O1W' 87.1(4) 3_775 .
O3 Yb O2 78.65(13) 3_775 3_775
O1W' Yb O2 133.1(4) . 3_775
O3 Yb O2W 75.93(17) 3_775 .
O1W' Yb O2W 72.3(4) . .
O2 Yb O2W 142.74(16) 3_775 .
O3 Yb O8 79.92(16) 3_775 4_575
O1W' Yb O8 142.6(4) . 4_575
O2 Yb O8 78.49(14) 3_775 4_575
O2W Yb O8 70.61(18) . 4_575
O3 Yb O7 126.87(19) 3_775 2_755
O1W' Yb O7 75.8(4) . 2_755
O2 Yb O7 77.85(14) 3_775 2_755
O2W Yb O7 139.41(17) . 2_755
O8 Yb O7 138.88(16) 4_575 2_755
O3 Yb O1 152.51(14) 3_775 .
O1W' Yb O1 90.6(4) . .
O2 Yb O1 121.13(12) 3_775 .
O2W Yb O1 77.29(15) . .
O8 Yb O1 85.48(14) 4_575 .
O7 Yb O1 78.70(16) 2_755 .
O3 Yb O2 139.63(14) 3_775 .
O1W' Yb O2 132.5(4) . .
O2 Yb O2 68.37(14) 3_775 .
O2W Yb O2 118.23(16) . .
O8 Yb O2 71.44(14) 4_575 .
O7 Yb O2 68.73(16) 2_755 .
O1 Yb O2 52.84(11) . .
O3 Yb O1W 105.7(3) 3_775 .
O1W' Yb O1W 20.5(4) . .
O2 Yb O1W 144.6(3) 3_775 .
O2W Yb O1W 69.6(3) . .
O8 Yb O1W 136.9(3) 4_575 .
O7 Yb O1W 71.7(3) 2_755 .
O1 Yb O1W 70.2(3) . .
O2 Yb O1W 114.7(3) . .
O3 Yb O3W 66.6(2) 3_775 .
O1W' Yb O3W 53.4(4) . .
O2 Yb O3W 80.1(3) 3_775 .
O2W Yb O3W 113.2(3) . .
O8 Yb O3W 143.2(2) 4_575 .
O7 Yb O3W 62.8(3) 2_755 .
O1 Yb O3W 131.4(2) . .
O2 Yb O3W 126.4(3) . .
O1W Yb O3W 70.3(4) . .
O3 Yb C4 159.07(16) 3_775 .
O1W' Yb C4 111.2(4) . .
O2 Yb C4 94.63(13) 3_775 .
O2W Yb C4 99.49(17) . .
O8 Yb C4 79.32(14) 4_575 .
O7 Yb C4 69.65(17) 2_755 .
O1 Yb C4 26.51(13) . .
O2 Yb C4 26.51(13) . .
O1W Yb C4 91.3(3) . .
O3W Yb C4 132.2(2) . .
O3 Yb Yb 111.41(10) 3_775 3_775
O1W' Yb Yb 145.2(4) . 3_775
O2 Yb Yb 35.77(9) 3_775 3_775
O2W Yb Yb 139.35(15) . 3_775
O8 Yb Yb 71.59(10) 4_575 3_775
O7 Yb Yb 69.51(11) 2_755 3_775
O1 Yb Yb 85.40(8) . 3_775
O2 Yb Yb 32.60(8) . 3_775
O1W Yb Yb 137.3(3) . 3_775
O3W Yb Yb 105.9(3) . 3_775
C4 Yb Yb 58.94(10) . 3_775
N2 Cd N1 100.22(17) . 2_845
N2 Cd O4 107.18(15) . 4_586
N1 Cd O4 134.64(14) 2_845 4_586
N2 Cd O6 144.70(16) . .
N1 Cd O6 92.3(2) 2_845 .
O4 Cd O6 85.79(17) 4_586 .
N2 Cd O4 107.91(15) . 2_845
N1 Cd O4 70.03(14) 2_845 2_845
O4 Cd O4 67.49(15) 4_586 2_845
O6 Cd O4 107.39(15) . 2_845
N2 Cd O1 70.57(13) . .
N1 Cd O1 89.60(14) 2_845 .
O4 Cd O1 133.26(13) 4_586 .
O6 Cd O1 76.70(14) . .
O4 Cd O1 159.18(12) 2_845 .
O5 S O8 111.2(3) . .
O5 S O7 110.7(3) . .
O8 S O7 109.7(2) . .
O5 S O6 110.7(3) . .
O8 S O6 107.0(3) . .
O7 S O6 107.4(3) . .
N2 C1 N1 114.1(5) . .
N2 C1 H1A 122.9 . .
N1 C1 H1A 122.9 . .
N2 C2 C3 108.2(4) . .
N2 C2 C4 118.5(4) . .
C3 C2 C4 133.3(5) . .
N1 C3 C2 108.2(4) . .
N1 C3 C5 118.1(4) . .
C2 C3 C5 133.7(5) . .
O2 C4 O1 119.8(4) . .
O2 C4 C2 121.1(4) . .
O1 C4 C2 119.1(4) . .
O2 C4 Yb 60.7(2) . .
O1 C4 Yb 59.7(2) . .
C2 C4 Yb 171.3(3) . .
O3 C5 O4 121.7(5) . .
O3 C5 C3 122.9(5) . .
O4 C5 C3 115.4(4) . .
C1 N1 C3 105.0(4) . .
C1 N1 Cd 137.4(4) . 2_855
C3 N1 Cd 117.5(3) . 2_855
C1 N2 C2 104.5(4) . .
C1 N2 Cd 138.0(4) . .
C2 N2 Cd 117.5(3) . .
C4 O1 Yb 93.8(3) . .
C4 O1 Cd 112.2(3) . .
Yb O1 Cd 153.17(16) . .
C4 O2 Yb 154.3(3) . 3_775
C4 O2 Yb 92.8(3) . .
Yb O2 Yb 111.63(14) 3_775 .
C5 O3 Yb 153.8(4) . 3_775
C5 O4 Cd 122.4(3) . 4_585
C5 O4 Cd 115.6(3) . 2_855
Cd O4 Cd 112.51(15) 4_585 2_855
S O6 Cd 124.8(3) . .
S O7 Yb 135.8(3) . 2_745
S O8 Yb 140.5(2) . 4_576

loop_
_geom_bond_atom_site_label_1
_geom_bond_atom_site_label_2
_geom_bond_distance
_geom_bond_site_symmetry_2
Yb O3 2.216(4) 3_775
Yb O1W' 2.232(12) .
Yb O2 2.269(3) 3_775
Yb O2W 2.310(4) .
Yb O8 2.335(4) 4_575
Yb O7 2.352(5) 2_755
Yb O1 2.440(4) .
Yb O2 2.462(4) .
Yb O1W 2.520(11) .
Yb O3W 2.566(9) .
Yb C4 2.820(5) .
Yb Yb 3.9157(4) 3_775
Cd N2 2.259(4) .
Cd N1 2.262(4) 2_845
Cd O4 2.276(4) 4_586
Cd O6 2.335(5) .
Cd O4 2.429(4) 2_845
Cd O1 2.506(4) .
S O5 1.451(5) .
S O8 1.469(4) .
S O7 1.481(4) .
S O6 1.490(5) .
C1 N2 1.330(7) .
C1 N1 1.340(7) .
C1 H1A 0.9300 .
C2 N2 1.379(6) .
C2 C3 1.384(7) .
C2 C4 1.474(7) .
C3 N1 1.364(6) .
C3 C5 1.496(7) .
C4 O2 1.260(6) .
C4 O1 1.262(6) .
C5 O3 1.242(6) .
C5 O4 1.272(6) .
N1 Cd 2.262(4) 2_855
O2 Yb 2.269(3) 3_775
O3 Yb 2.216(4) 3_775
O4 Cd 2.276(4) 4_585
O4 Cd 2.429(4) 2_855
O7 Yb 2.352(5) 2_745
O8 Yb 2.335(4) 4_576
